data_4068434
loop_
_publ_author_name
'Castonguay, Annie'
'Spasyuk, Denis M.'
'Madern, Nathalie'
'Beauchamp, Andr\'e L.'
'Zargarian, Davit'

_publ_section_title
;
 Regioselective Hydroamination of Acrylonitrile Catalyzed by Cationic
 Pincer Complexes of Nickel(II)
;
_journal_issue 7
_journal_name_full Organometallics
_journal_page_first 2134
_journal_paper_doi 10.1021/om800840u
_journal_volume 28
_journal_year 2009
_chemical_compound_source 'Synthesized by the authors. See text'
_chemical_formula_moiety 'C30 H55 N2 Ni P2, C24 H20 B'
_chemical_formula_sum 'C54 H75 B N2 Ni P2'
_chemical_formula_weight 883.62
_chemical_name_systematic
; 
 ? 
;
_space_group_IT_number 61
_symmetry_cell_setting orthorhombic
_symmetry_space_group_name_Hall '-P 2ac 2ab'
_symmetry_space_group_name_H-M 'P b c a'
_atom_sites_solution_hydrogens geom
_atom_sites_solution_primary direct
_atom_sites_solution_secondary difmap
_audit_creation_method SHELXL-97
_cell_angle_alpha 90.00
_cell_angle_beta 90.00
_cell_angle_gamma 90.00
_cell_formula_units_Z 8
_cell_length_a 18.7220(3)
_cell_length_b 18.4056(3)
_cell_length_c 28.4880(5)
_cell_measurement_reflns_used 14060
_cell_measurement_temperature 150(2)
_cell_measurement_theta_max 68.02
_cell_measurement_theta_min 3.10
_cell_volume 9816.7(3)
_computing_cell_refinement 'SMART (Bruker, 2003)'
_computing_data_collection 'SMART (Bruker, 2003)'
_computing_data_reduction 'SAINT (Bruker, 2004)'
_computing_molecular_graphics 'SHELXTL (Bruker, 1997)'
_computing_publication_material 'UdMX (Maris, 2004)'
_computing_structure_refinement 'SHELXL97 (Sheldrick, 1997)'
_computing_structure_solution 'SHELXS97 (Sheldrick, 1997)'
_diffrn_ambient_temperature 150(2)
_diffrn_measured_fraction_theta_full 0.996
_diffrn_measured_fraction_theta_max 0.996
_diffrn_measurement_device_type 'Bruker Smart 6000'
_diffrn_measurement_method \w
_diffrn_radiation_monochromator 'Montel 200 optics'
_diffrn_radiation_source 'Rotating Anode'
_diffrn_radiation_type CuK\a
_diffrn_radiation_wavelength 1.54178
_diffrn_reflns_av_R_equivalents 0.041
_diffrn_reflns_av_sigmaI/netI 0.0400
_diffrn_reflns_limit_h_max 22
_diffrn_reflns_limit_h_min -22
_diffrn_reflns_limit_k_max 21
_diffrn_reflns_limit_k_min -20
_diffrn_reflns_limit_l_max 33
_diffrn_reflns_limit_l_min -34
_diffrn_reflns_number 134612
_diffrn_reflns_theta_full 69.04
_diffrn_reflns_theta_max 69.04
_diffrn_reflns_theta_min 3.10
_diffrn_standards_decay_% 0.00
_diffrn_standards_number 322
_exptl_absorpt_coefficient_mu 1.452
_exptl_absorpt_correction_T_max 0.900
_exptl_absorpt_correction_T_min 0.870
_exptl_absorpt_correction_type multi-scan
_exptl_absorpt_process_details 'Sadabs (Sheldrick,1996)'
_exptl_crystal_colour yellow
_exptl_crystal_density_diffrn 1.196
_exptl_crystal_density_method 'not measured'
_exptl_crystal_description block
_exptl_crystal_F_000 3808
_exptl_crystal_size_max 0.17
_exptl_crystal_size_mid 0.08
_exptl_crystal_size_min 0.07
_refine_diff_density_max 0.957
_refine_diff_density_min -0.497
_refine_diff_density_rms 0.061
_refine_ls_extinction_method none
_refine_ls_goodness_of_fit_ref 1.036
_refine_ls_hydrogen_treatment mixed
_refine_ls_matrix_type full
_refine_ls_number_parameters 552
_refine_ls_number_reflns 9097
_refine_ls_number_restraints 0
_refine_ls_restrained_S_all 1.036
_refine_ls_R_factor_all 0.0761
_refine_ls_R_factor_gt 0.0499
_refine_ls_shift/su_max 0.002
_refine_ls_shift/su_mean 0.000
_refine_ls_structure_factor_coef Fsqd
_refine_ls_weighting_details 'calc w=1/[\s^2^(Fo^2^)+(0.0790P)^2^+4.3271P] where P=(Fo^2^+2Fc^2^)/3'
_refine_ls_weighting_scheme calc
_refine_ls_wR_factor_gt 0.1306
_refine_ls_wR_factor_ref 0.1473
_reflns_number_gt 6360
_reflns_number_total 9097
_reflns_threshold_expression I>2\s(I)
_cod_data_source_file om800840u_si_001.cif
_cod_data_source_block cast22
_cod_depositor_comments
;
The following automatic conversions were performed:

'_symmetry_cell_setting' value 'Orthorhombic' changed to
'orthorhombic' according to
/home/saulius/struct/CIF-dictionaries/cif_core.dic dictionary named
'cif_core.dic' version 2.4.2 from 2011-04-26.

'_geom_bond_publ_flag'
value 'Y' changed to 'y' according to
/home/saulius/struct/CIF-dictionaries/cif_core.dic dictionary named
'cif_core.dic' version 2.4.2 from 2011-04-26 (65
times).

'_geom_angle_publ_flag' value 'Y' changed to 'y' according
to /home/saulius/struct/CIF-dictionaries/cif_core.dic dictionary
named 'cif_core.dic' version 2.4.2 from 2011-04-26 (100
times).

'_geom_torsion_publ_flag' value 'Y' changed to 'y' according
to /home/saulius/struct/CIF-dictionaries/cif_core.dic dictionary
named 'cif_core.dic' version 2.4.2 from 2011-04-26 (145 times).

Automatic conversion script
Id: cif_fix_values 1715 2011-07-08 13:25:40Z adriana 
;
_cod_original_sg_symbol_H-M Pbca
_cod_database_code 4068434

loop_
_symmetry_equiv_pos_as_xyz
'x, y, z'
'-x+1/2, -y, z+1/2'
'-x, y+1/2, -z+1/2'
'x+1/2, -y+1/2, -z'
'-x, -y, -z'
'x-1/2, y, -z-1/2'
'x, -y-1/2, z-1/2'
'-x-1/2, y-1/2, z'

loop_
_atom_site_label
_atom_site_type_symbol
_atom_site_fract_x
_atom_site_fract_y
_atom_site_fract_z
_atom_site_U_iso_or_equiv
_atom_site_adp_type
_atom_site_occupancy
_atom_site_symmetry_multiplicity
_atom_site_calc_flag
_atom_site_refinement_flags
Ni Ni 0.43353(2) 0.22817(2) 0.605652(15) 0.02544(13) Uani 1 1 d .
P1 P 0.49826(4) 0.14758(4) 0.56621(2) 0.02722(17) Uani 1 1 d .
P2 P 0.35416(4) 0.29587(4) 0.64332(3) 0.02891(17) Uani 1 1 d .
N1 N 0.51158(12) 0.29152(12) 0.61749(8) 0.0288(5) Uani 1 1 d .
N2 N 0.63671(16) 0.29121(17) 0.70961(11) 0.0466(7) Uani 1 1 d .
H2 H 0.631(3) 0.246(3) 0.7149(19) 0.11(2) Uiso 1 1 d .
B B 0.36456(16) 0.39243(17) 0.38312(11) 0.0268(6) Uani 1 1 d .
C1 C 0.43447(17) 0.07560(16) 0.55127(12) 0.0413(7) Uani 1 1 d .
H1A H 0.4411 0.0603 0.5182 0.050 Uiso 1 1 calc R
H1B H 0.4419 0.0329 0.5718 0.050 Uiso 1 1 calc R
C2 C 0.36252(19) 0.1050(2) 0.55804(16) 0.0626(11) Uani 1 1 d .
H2A H 0.3293 0.0640 0.5634 0.075 Uiso 1 1 calc R
H2B H 0.3477 0.1295 0.5287 0.075 Uiso 1 1 calc R
C3 C 0.35452(15) 0.15787(16) 0.59790(11) 0.0355(7) Uani 1 1 d .
H3 H 0.3612 0.1257 0.6258 0.043 Uiso 1 1 calc R
C4 C 0.28112(19) 0.1847(2) 0.60500(16) 0.0655(11) Uani 1 1 d .
H4A H 0.2497 0.1426 0.6116 0.079 Uiso 1 1 calc R
H4B H 0.2644 0.2073 0.5754 0.079 Uiso 1 1 calc R
C5 C 0.27309(16) 0.23927(18) 0.64432(12) 0.0418(7) Uani 1 1 d .
H5A H 0.2685 0.2141 0.6749 0.050 Uiso 1 1 calc R
H5B H 0.2301 0.2696 0.6393 0.050 Uiso 1 1 calc R
C6 C 0.53528(17) 0.18100(15) 0.50868(10) 0.0351(7) Uani 1 1 d .
C61 C 0.5831(3) 0.1252(2) 0.48330(15) 0.0792(15) Uani 1 1 d .
H61A H 0.5576 0.0789 0.4806 0.119 Uiso 1 1 calc R
H61B H 0.6271 0.1181 0.5013 0.119 Uiso 1 1 calc R
H61C H 0.5948 0.1433 0.4519 0.119 Uiso 1 1 calc R
C62 C 0.4722(2) 0.1971(3) 0.47814(15) 0.0832(15) Uani 1 1 d .
H62A H 0.4425 0.2343 0.4931 0.125 Uiso 1 1 calc R
H62B H 0.4441 0.1528 0.4737 0.125 Uiso 1 1 calc R
H62C H 0.4887 0.2149 0.4476 0.125 Uiso 1 1 calc R
C63 C 0.5794(2) 0.2497(2) 0.51480(13) 0.0644(11) Uani 1 1 d .
H63A H 0.5968 0.2661 0.4841 0.097 Uiso 1 1 calc R
H63B H 0.6201 0.2396 0.5354 0.097 Uiso 1 1 calc R
H63C H 0.5497 0.2878 0.5288 0.097 Uiso 1 1 calc R
C7 C 0.56737(16) 0.09975(16) 0.60311(11) 0.0361(7) Uani 1 1 d .
C71 C 0.59191(18) 0.02741(17) 0.58322(14) 0.0502(9) Uani 1 1 d .
H71A H 0.6273 0.0057 0.6043 0.075 Uiso 1 1 calc R
H71B H 0.6134 0.0351 0.5523 0.075 Uiso 1 1 calc R
H71C H 0.5508 -0.0053 0.5803 0.075 Uiso 1 1 calc R
C72 C 0.5332(2) 0.0888(2) 0.65147(14) 0.0688(12) Uani 1 1 d .
H72A H 0.5684 0.0675 0.6729 0.103 Uiso 1 1 calc R
H72B H 0.4921 0.0561 0.6486 0.103 Uiso 1 1 calc R
H72C H 0.5173 0.1358 0.6638 0.103 Uiso 1 1 calc R
C73 C 0.63222(19) 0.14861(18) 0.61100(14) 0.0531(10) Uani 1 1 d .
H73A H 0.6165 0.1954 0.6238 0.080 Uiso 1 1 calc R
H73B H 0.6568 0.1565 0.5811 0.080 Uiso 1 1 calc R
H73C H 0.6649 0.1252 0.6332 0.080 Uiso 1 1 calc R
C8 C 0.32986(17) 0.38173(18) 0.61136(11) 0.0411(7) Uani 1 1 d .
C81 C 0.2958(2) 0.3575(2) 0.56476(13) 0.0596(10) Uani 1 1 d .
H81A H 0.2869 0.4001 0.5450 0.089 Uiso 1 1 calc R
H81B H 0.2505 0.3326 0.5711 0.089 Uiso 1 1 calc R
H81C H 0.3283 0.3242 0.5485 0.089 Uiso 1 1 calc R
C82 C 0.2765(2) 0.4291(2) 0.63829(13) 0.0562(10) Uani 1 1 d .
H82A H 0.2998 0.4495 0.6661 0.084 Uiso 1 1 calc R
H82B H 0.2356 0.3994 0.6480 0.084 Uiso 1 1 calc R
H82C H 0.2599 0.4686 0.6180 0.084 Uiso 1 1 calc R
C83 C 0.39720(19) 0.42558(18) 0.59988(12) 0.0488(8) Uani 1 1 d .
H83A H 0.3840 0.4692 0.5822 0.073 Uiso 1 1 calc R
H83B H 0.4297 0.3958 0.5810 0.073 Uiso 1 1 calc R
H83C H 0.4210 0.4397 0.6291 0.073 Uiso 1 1 calc R
C9 C 0.37625(15) 0.31147(16) 0.70708(10) 0.0325(6) Uani 1 1 d .
C91 C 0.41410(17) 0.24217(17) 0.72344(11) 0.0389(7) Uani 1 1 d .
H91A H 0.4247 0.2458 0.7570 0.058 Uiso 1 1 calc R
H91B H 0.4587 0.2362 0.7059 0.058 Uiso 1 1 calc R
H91C H 0.3831 0.2002 0.7178 0.058 Uiso 1 1 calc R
C92 C 0.42703(17) 0.37613(17) 0.71412(11) 0.0394(7) Uani 1 1 d .
H92A H 0.4022 0.4213 0.7060 0.059 Uiso 1 1 calc R
H92B H 0.4689 0.3703 0.6939 0.059 Uiso 1 1 calc R
H92C H 0.4423 0.3781 0.7470 0.059 Uiso 1 1 calc R
C93 C 0.30958(17) 0.32337(19) 0.73718(11) 0.0441(8) Uani 1 1 d .
H93A H 0.2772 0.2819 0.7336 0.066 Uiso 1 1 calc R
H93B H 0.2853 0.3679 0.7271 0.066 Uiso 1 1 calc R
H93C H 0.3235 0.3280 0.7702 0.066 Uiso 1 1 calc R
C10 C 0.55987(15) 0.32684(15) 0.62587(10) 0.0289(6) Uani 1 1 d .
C11 C 0.62232(16) 0.37063(16) 0.63791(11) 0.0353(7) Uani 1 1 d .
H11A H 0.6067 0.4159 0.6536 0.042 Uiso 1 1 calc R
H11B H 0.6482 0.3841 0.6089 0.042 Uiso 1 1 calc R
C12 C 0.67255(16) 0.32830(17) 0.67064(11) 0.0400(7) Uani 1 1 d .
H12A H 0.6987 0.2917 0.6518 0.048 Uiso 1 1 calc R
H12B H 0.7082 0.3624 0.6837 0.048 Uiso 1 1 calc R
C13 C 0.61615(17) 0.32990(19) 0.74927(13) 0.0476(8) Uani 1 1 d .
C14 C 0.62276(17) 0.40531(17) 0.75444(12) 0.0428(8) Uani 1 1 d .
H14 H 0.6436 0.4338 0.7303 0.051 Uiso 1 1 calc R
C15 C 0.5987(2) 0.4375(2) 0.79506(13) 0.0583(10) Uani 1 1 d .
H15 H 0.6025 0.4887 0.7982 0.070 Uiso 1 1 calc R
C16 C 0.5692(2) 0.3984(3) 0.83133(16) 0.0738(13) Uani 1 1 d .
H16 H 0.5532 0.4220 0.8591 0.089 Uiso 1 1 calc R
C17 C 0.5634(2) 0.3251(3) 0.82660(16) 0.0724(13) Uani 1 1 d .
H17 H 0.5435 0.2976 0.8516 0.087 Uiso 1 1 calc R
C18 C 0.5854(2) 0.2903(2) 0.78701(15) 0.0587(11) Uani 1 1 d .
H18 H 0.5802 0.2391 0.7846 0.070 Uiso 1 1 calc R
C19 C 0.35800(15) 0.44975(14) 0.42728(10) 0.0294(6) Uani 1 1 d .
C20 C 0.29169(16) 0.46558(15) 0.44787(10) 0.0346(7) Uani 1 1 d .
H20 H 0.2509 0.4396 0.4373 0.041 Uiso 1 1 calc R
C21 C 0.28259(19) 0.51726(17) 0.48299(11) 0.0433(8) Uani 1 1 d .
H21 H 0.2363 0.5262 0.4954 0.052 Uiso 1 1 calc R
C22 C 0.34027(18) 0.55544(19) 0.49975(13) 0.0472(8) Uiso 1 1 d .
H22 H 0.3343 0.5910 0.5236 0.057 Uiso 1 1 calc R
C23 C 0.4069(2) 0.54128(16) 0.48146(12) 0.0477(9) Uani 1 1 d .
H23 H 0.4474 0.5666 0.4931 0.057 Uiso 1 1 calc R
C24 C 0.41519(17) 0.48987(15) 0.44574(11) 0.0363(7) Uani 1 1 d .
H24 H 0.4617 0.4817 0.4334 0.044 Uiso 1 1 calc R
C25 C 0.44587(14) 0.39424(14) 0.36187(10) 0.0276(6) Uani 1 1 d .
C26 C 0.50263(15) 0.36786(15) 0.38908(10) 0.0334(6) Uani 1 1 d .
H26 H 0.4924 0.3489 0.4194 0.040 Uiso 1 1 calc R
C27 C 0.57289(16) 0.36812(17) 0.37396(12) 0.0402(7) Uani 1 1 d .
H27 H 0.6095 0.3494 0.3937 0.048 Uiso 1 1 calc R
C28 C 0.58984(17) 0.39564(18) 0.33003(12) 0.0434(8) Uani 1 1 d .
H28 H 0.6379 0.3962 0.3193 0.052 Uiso 1 1 calc R
C29 C 0.53548(17) 0.42209(17) 0.30224(11) 0.0413(7) Uani 1 1 d .
H29 H 0.5462 0.4407 0.2720 0.050 Uiso 1 1 calc R
C30 C 0.46496(16) 0.42188(15) 0.31792(10) 0.0330(6) Uani 1 1 d .
H30 H 0.4288 0.4411 0.2981 0.040 Uiso 1 1 calc R
C31 C 0.34727(14) 0.30734(15) 0.39857(9) 0.0265(6) Uani 1 1 d .
C32 C 0.37457(15) 0.24938(15) 0.37218(10) 0.0307(6) Uani 1 1 d .
H32 H 0.4063 0.2599 0.3471 0.037 Uiso 1 1 calc R
C33 C 0.35738(17) 0.17711(16) 0.38101(11) 0.0378(7) Uani 1 1 d .
H33 H 0.3775 0.1398 0.3621 0.045 Uiso 1 1 calc R
C34 C 0.31150(17) 0.15919(16) 0.41695(12) 0.0400(7) Uani 1 1 d .
H34 H 0.2988 0.1100 0.4227 0.048 Uiso 1 1 calc R
C35 C 0.28416(16) 0.21497(16) 0.44467(11) 0.0374(7) Uani 1 1 d .
H35 H 0.2531 0.2039 0.4701 0.045 Uiso 1 1 calc R
C36 C 0.30211(14) 0.28664(15) 0.43531(10) 0.0309(6) Uani 1 1 d .
H36 H 0.2827 0.3235 0.4549 0.037 Uiso 1 1 calc R
C37 C 0.30596(14) 0.41490(14) 0.34187(9) 0.0262(6) Uani 1 1 d .
C38 C 0.26902(14) 0.48102(14) 0.34059(10) 0.0284(6) Uani 1 1 d .
H38 H 0.2776 0.5152 0.3649 0.034 Uiso 1 1 calc R
C39 C 0.22060(14) 0.49930(15) 0.30568(10) 0.0307(6) Uani 1 1 d .
H39 H 0.1967 0.5448 0.3068 0.037 Uiso 1 1 calc R
C40 C 0.20697(16) 0.45146(17) 0.26929(10) 0.0358(7) Uani 1 1 d .
H40 H 0.1743 0.4637 0.2451 0.043 Uiso 1 1 calc R
C41 C 0.24220(17) 0.38523(18) 0.26908(11) 0.0405(7) Uani 1 1 d .
H41 H 0.2334 0.3514 0.2445 0.049 Uiso 1 1 calc R
C42 C 0.29019(16) 0.36801(16) 0.30449(10) 0.0346(7) Uani 1 1 d .
H42 H 0.3135 0.3222 0.3034 0.041 Uiso 1 1 calc R

loop_
_atom_site_aniso_label
_atom_site_aniso_U_11
_atom_site_aniso_U_22
_atom_site_aniso_U_33
_atom_site_aniso_U_23
_atom_site_aniso_U_13
_atom_site_aniso_U_12
Ni 0.0236(2) 0.0239(2) 0.0288(3) -0.00119(18) -0.00258(18) -0.00200(17)
P1 0.0309(4) 0.0214(3) 0.0293(4) -0.0017(3) -0.0023(3) -0.0011(3)
P2 0.0257(4) 0.0318(4) 0.0292(4) 0.0011(3) -0.0003(3) 0.0023(3)
N1 0.0274(12) 0.0257(12) 0.0333(13) -0.0041(9) 0.0000(10) -0.0009(10)
N2 0.0450(17) 0.0477(18) 0.0471(17) -0.0016(14) -0.0092(13) -0.0045(13)
B 0.0266(16) 0.0269(16) 0.0268(16) 0.0022(12) -0.0013(13) 0.0004(12)
C1 0.0472(19) 0.0305(16) 0.0464(18) -0.0082(13) 0.0025(15) -0.0129(13)
C2 0.041(2) 0.052(2) 0.095(3) -0.028(2) -0.009(2) -0.0107(17)
C3 0.0333(16) 0.0343(16) 0.0389(17) -0.0021(13) -0.0009(13) -0.0127(12)
C4 0.036(2) 0.061(2) 0.099(3) -0.018(2) 0.003(2) -0.0096(17)
C5 0.0270(16) 0.054(2) 0.0448(19) -0.0025(15) 0.0024(13) -0.0031(14)
C6 0.0444(17) 0.0298(15) 0.0311(16) -0.0004(12) 0.0008(13) -0.0033(13)
C61 0.131(4) 0.044(2) 0.063(3) -0.0035(19) 0.040(3) 0.008(2)
C62 0.069(3) 0.124(4) 0.057(3) 0.042(3) -0.013(2) -0.004(3)
C63 0.082(3) 0.068(3) 0.044(2) -0.0015(18) 0.011(2) -0.034(2)
C7 0.0395(17) 0.0322(16) 0.0365(16) 0.0020(12) -0.0024(13) 0.0092(13)
C71 0.0416(19) 0.0323(17) 0.077(3) -0.0096(16) -0.0109(17) 0.0056(14)
C72 0.068(3) 0.087(3) 0.052(2) 0.023(2) 0.004(2) 0.031(2)
C73 0.055(2) 0.0335(18) 0.071(2) -0.0120(16) -0.0331(19) 0.0125(15)
C8 0.0408(18) 0.0438(18) 0.0386(18) 0.0053(14) -0.0031(14) 0.0127(14)
C81 0.073(3) 0.060(2) 0.045(2) 0.0076(18) -0.0194(19) 0.016(2)
C82 0.056(2) 0.050(2) 0.063(2) 0.0059(18) 0.0018(18) 0.0226(17)
C83 0.057(2) 0.0378(18) 0.052(2) 0.0143(15) 0.0043(17) 0.0079(15)
C9 0.0344(16) 0.0346(16) 0.0284(15) 0.0007(12) 0.0028(12) 0.0028(12)
C91 0.0425(18) 0.0413(17) 0.0329(16) 0.0054(13) -0.0005(13) 0.0030(14)
C92 0.0432(18) 0.0425(18) 0.0325(16) -0.0064(13) -0.0014(14) -0.0020(14)
C93 0.0461(19) 0.0474(19) 0.0388(18) -0.0020(14) 0.0122(15) 0.0058(15)
C10 0.0308(15) 0.0251(14) 0.0310(15) 0.0005(11) 0.0010(12) 0.0014(12)
C11 0.0350(16) 0.0316(15) 0.0395(17) 0.0011(12) -0.0025(13) -0.0090(12)
C12 0.0334(16) 0.0404(18) 0.0461(19) 0.0024(14) -0.0088(14) -0.0062(13)
C13 0.0340(17) 0.055(2) 0.053(2) 0.0042(17) -0.0164(15) -0.0016(15)
C14 0.0395(18) 0.0420(18) 0.0468(19) 0.0060(15) -0.0025(15) -0.0038(14)
C15 0.059(2) 0.066(2) 0.050(2) 0.0045(19) 0.0065(18) 0.0082(19)
C16 0.066(3) 0.100(4) 0.055(3) 0.012(2) 0.007(2) 0.004(3)
C17 0.055(3) 0.104(4) 0.058(3) 0.026(3) -0.001(2) -0.014(2)
C18 0.051(2) 0.056(2) 0.070(3) 0.025(2) -0.021(2) -0.0147(17)
C19 0.0371(16) 0.0252(14) 0.0259(14) 0.0038(11) -0.0041(12) 0.0054(11)
C20 0.0422(17) 0.0307(15) 0.0308(15) 0.0028(12) -0.0001(13) 0.0074(13)
C21 0.060(2) 0.0379(17) 0.0323(17) 0.0044(13) 0.0048(15) 0.0206(15)
C23 0.071(2) 0.0294(16) 0.0426(19) 0.0012(13) -0.0272(17) -0.0011(15)
C24 0.0428(18) 0.0307(15) 0.0355(17) 0.0009(12) -0.0100(13) 0.0029(13)
C25 0.0284(14) 0.0227(13) 0.0317(15) 0.0000(11) 0.0020(11) -0.0001(11)
C26 0.0297(15) 0.0344(16) 0.0360(16) 0.0049(12) 0.0001(12) -0.0010(12)
C27 0.0311(16) 0.0397(18) 0.0498(19) 0.0019(14) -0.0027(14) 0.0016(13)
C28 0.0290(16) 0.0437(18) 0.057(2) -0.0023(15) 0.0108(15) -0.0049(13)
C29 0.0431(18) 0.0394(18) 0.0412(18) 0.0032(14) 0.0111(14) -0.0053(14)
C30 0.0340(16) 0.0288(15) 0.0361(16) 0.0035(12) 0.0026(13) -0.0008(12)
C31 0.0246(14) 0.0301(14) 0.0247(14) 0.0031(11) -0.0050(11) 0.0004(11)
C32 0.0330(15) 0.0310(15) 0.0282(14) 0.0012(11) -0.0019(12) 0.0002(12)
C33 0.0437(18) 0.0306(16) 0.0392(17) -0.0026(13) -0.0041(14) 0.0005(13)
C34 0.0411(18) 0.0294(16) 0.049(2) 0.0091(14) -0.0053(15) -0.0055(13)
C35 0.0314(16) 0.0407(17) 0.0401(17) 0.0141(13) 0.0019(13) -0.0019(13)
C36 0.0270(14) 0.0334(15) 0.0323(15) 0.0051(12) -0.0024(12) 0.0047(11)
C37 0.0239(13) 0.0295(14) 0.0253(14) 0.0042(11) 0.0021(11) -0.0029(11)
C38 0.0289(14) 0.0265(14) 0.0297(15) 0.0031(11) -0.0008(11) -0.0055(11)
C39 0.0277(15) 0.0270(14) 0.0375(16) 0.0067(12) -0.0026(12) -0.0018(11)
C40 0.0319(16) 0.0435(18) 0.0319(16) 0.0057(13) -0.0077(12) 0.0004(13)
C41 0.0426(18) 0.0470(19) 0.0318(16) -0.0084(13) -0.0064(14) 0.0050(14)
C42 0.0371(16) 0.0365(16) 0.0302(15) -0.0031(12) 0.0000(13) 0.0095(13)

loop_
_atom_type_symbol
_atom_type_description
_atom_type_scat_dispersion_real
_atom_type_scat_dispersion_imag
_atom_type_scat_source
C C 0.0181 0.0091 'International Tables Vol C Tables 4.2.6.8 and 6.1.1.4'
H H 0.0000 0.0000 'International Tables Vol C Tables 4.2.6.8 and 6.1.1.4'
B B 0.0090 0.0039 'International Tables Vol C Tables 4.2.6.8 and 6.1.1.4'
N N 0.0311 0.0180 'International Tables Vol C Tables 4.2.6.8 and 6.1.1.4'
P P 0.2955 0.4335 'International Tables Vol C Tables 4.2.6.8 and 6.1.1.4'
Ni Ni -3.0029 0.5091 'International Tables Vol C Tables 4.2.6.8 and 6.1.1.4'

loop_
_geom_angle_atom_site_label_1
_geom_angle_atom_site_label_2
_geom_angle_atom_site_label_3
_geom_angle
_geom_angle_publ_flag
N1 NI C3 175.40(12) y
N1 NI P2 94.86(7) y
C3 NI P2 85.44(9) y
N1 NI P1 94.59(7) y
C3 NI P1 85.10(9) y
P2 NI P1 170.54(3) y
C1 P1 C6 105.89(14) y
C1 P1 C7 103.83(15) y
C6 P1 C7 112.66(14) y
C1 P1 NI 104.16(11) y
C6 P1 NI 115.03(10) y
C7 P1 NI 113.85(10) y
C5 P2 C8 106.48(15) y
C5 P2 C9 104.60(14) y
C8 P2 C9 113.07(14) y
C5 P2 NI 104.01(10) y
C8 P2 NI 113.6(1) y
C9 P2 NI 113.90(9) y
C10 N1 NI 176.6(2) y
C13 N2 C12 120.2(3) y
C13 N2 H2 109(4) ?
C12 N2 H2 131(4) ?
C25 B C19 109.8(2) y
C25 B C31 107.4(2) y
C19 B C31 112.8(2) y
C25 B C37 110.3(2) y
C19 B C37 109.4(2) y
C31 B C37 107.1(2) y
C2 C1 P1 107.5(2) y
C2 C1 H1A 110.2 ?
P1 C1 H1A 110.2 ?
C2 C1 H1B 110.2 ?
P1 C1 H1B 110.2 ?
H1A C1 H1B 108.5 ?
C1 C2 C3 115.5(3) y
C1 C2 H2A 108.4 ?
C3 C2 H2A 108.4 ?
C1 C2 H2B 108.4 ?
C3 C2 H2B 108.4 ?
H2A C2 H2B 107.5 ?
C4 C3 C2 114.4(3) y
C4 C3 NI 117.6(2) y
C2 C3 NI 115.7(2) y
C4 C3 H3 101.9 ?
C2 C3 H3 101.9 ?
NI C3 H3 101.9 ?
C3 C4 C5 114.6(3) y
C3 C4 H4A 108.6 ?
C5 C4 H4A 108.6 ?
C3 C4 H4B 108.6 ?
C5 C4 H4B 108.6 ?
H4A C4 H4B 107.6 ?
C4 C5 P2 106.4(2) y
C4 C5 H5A 110.4 ?
P2 C5 H5A 110.4 ?
C4 C5 H5B 110.4 ?
P2 C5 H5B 110.4 ?
H5A C5 H5B 108.6 ?
C62 C6 C63 109.3(3) y
C62 C6 C61 108.5(3) y
C63 C6 C61 107.0(3) y
C62 C6 P1 106.3(2) y
C63 C6 P1 111.8(2) y
C61 C6 P1 113.9(2) y
C6 C61 H61A 109.5 ?
C6 C61 H61B 109.5 ?
H61A C61 H61B 109.5 ?
C6 C61 H61C 109.5 ?
H61A C61 H61C 109.5 ?
H61B C61 H61C 109.5 ?
C6 C62 H62A 109.5 ?
C6 C62 H62B 109.5 ?
H62A C62 H62B 109.5 ?
C6 C62 H62C 109.5 ?
H62A C62 H62C 109.5 ?
H62B C62 H62C 109.5 ?
C6 C63 H63A 109.5 ?
C6 C63 H63B 109.5 ?
H63A C63 H63B 109.5 ?
C6 C63 H63C 109.5 ?
H63A C63 H63C 109.5 ?
H63B C63 H63C 109.5 ?
C71 C7 C73 109.3(3) y
C71 C7 C72 110.3(3) y
C73 C7 C72 106.1(3) y
C71 C7 P1 114.2(2) y
C73 C7 P1 110.7(2) y
C72 C7 P1 106.0(2) y
C7 C71 H71A 109.5 ?
C7 C71 H71B 109.5 ?
H71A C71 H71B 109.5 ?
C7 C71 H71C 109.5 ?
H71A C71 H71C 109.5 ?
H71B C71 H71C 109.5 ?
C7 C72 H72A 109.5 ?
C7 C72 H72B 109.5 ?
H72A C72 H72B 109.5 ?
C7 C72 H72C 109.5 ?
H72A C72 H72C 109.5 ?
H72B C72 H72C 109.5 ?
C7 C73 H73A 109.5 ?
C7 C73 H73B 109.5 ?
H73A C73 H73B 109.5 ?
C7 C73 H73C 109.5 ?
H73A C73 H73C 109.5 ?
H73B C73 H73C 109.5 ?
C82 C8 C83 110.1(3) y
C82 C8 C81 109.1(3) y
C83 C8 C81 108.0(3) y
C82 C8 P2 113.2(2) y
C83 C8 P2 110.3(2) y
C81 C8 P2 105.9(2) y
C8 C81 H81A 109.5 ?
C8 C81 H81B 109.5 ?
H81A C81 H81B 109.5 ?
C8 C81 H81C 109.5 ?
H81A C81 H81C 109.5 ?
H81B C81 H81C 109.5 ?
C8 C82 H82A 109.5 ?
C8 C82 H82B 109.5 ?
H82A C82 H82B 109.5 ?
C8 C82 H82C 109.5 ?
H82A C82 H82C 109.5 ?
H82B C82 H82C 109.5 ?
C8 C83 H83A 109.5 ?
C8 C83 H83B 109.5 ?
H83A C83 H83B 109.5 ?
C8 C83 H83C 109.5 ?
H83A C83 H83C 109.5 ?
H83B C83 H83C 109.5 ?
C93 C9 C91 109.0(2) y
C93 C9 C92 108.7(2) y
C91 C9 C92 108.6(2) y
C93 C9 P2 112.5(2) y
C91 C9 P2 105.5(2) y
C92 C9 P2 112.3(2) y
C9 C91 H91A 109.5 ?
C9 C91 H91B 109.5 ?
H91A C91 H91B 109.5 ?
C9 C91 H91C 109.5 ?
H91A C91 H91C 109.5 ?
H91B C91 H91C 109.5 ?
C9 C92 H92A 109.5 ?
C9 C92 H92B 109.5 ?
H92A C92 H92B 109.5 ?
C9 C92 H92C 109.5 ?
H92A C92 H92C 109.5 ?
H92B C92 H92C 109.5 ?
C9 C93 H93A 109.5 ?
C9 C93 H93B 109.5 ?
H93A C93 H93B 109.5 ?
C9 C93 H93C 109.5 ?
H93A C93 H93C 109.5 ?
H93B C93 H93C 109.5 ?
N1 C10 C11 178.2(3) y
C10 C11 C12 110.6(2) y
C10 C11 H11A 109.5 ?
C12 C11 H11A 109.5 ?
C10 C11 H11B 109.5 ?
C12 C11 H11B 109.5 ?
H11A C11 H11B 108.1 ?
N2 C12 C11 114.6(3) y
N2 C12 H12A 108.6 ?
C11 C12 H12A 108.6 ?
N2 C12 H12B 108.6 ?
C11 C12 H12B 108.6 ?
H12A C12 H12B 107.6 ?
N2 C13 C14 124.7(3) y
N2 C13 C18 117.7(3) y
C14 C13 C18 117.6(4) y
C15 C14 C13 119.0(3) y
C15 C14 H14 120.5 ?
C13 C14 H14 120.5 ?
C16 C15 C14 122.6(4) y
C16 C15 H15 118.7 ?
C14 C15 H15 118.7 ?
C17 C16 C15 118.4(4) y
C17 C16 H16 120.8 ?
C15 C16 H16 120.8 ?
C16 C17 C18 121.7(4) y
C16 C17 H17 119.2 ?
C18 C17 H17 119.2 ?
C17 C18 C13 120.6(4) y
C17 C18 H18 119.7 ?
C13 C18 H18 119.7 ?
C24 C19 C20 114.1(3) y
C24 C19 B 124.5(3) y
C20 C19 B 121.2(2) y
C21 C20 C19 123.4(3) y
C21 C20 H20 118.3 ?
C19 C20 H20 118.3 ?
C22 C21 C20 120.2(3) y
C22 C21 H21 119.9 ?
C20 C21 H21 119.9 ?
C21 C22 C23 118.9(3) y
C21 C22 H22 120.5 ?
C23 C22 H22 120.5 ?
C22 C23 C24 120.3(3) y
C22 C23 H23 119.9 ?
C24 C23 H23 119.9 ?
C23 C24 C19 123.0(3) y
C23 C24 H24 118.5 ?
C19 C24 H24 118.5 ?
C30 C25 C26 115.3(3) y
C30 C25 B 125.2(2) y
C26 C25 B 119.5(2) y
C27 C26 C25 123.2(3) y
C27 C26 H26 118.4 ?
C25 C26 H26 118.4 ?
C26 C27 C28 120.0(3) y
C26 C27 H27 120 ?
C28 C27 H27 120 ?
C29 C28 C27 118.6(3) y
C29 C28 H28 120.7 ?
C27 C28 H28 120.7 ?
C28 C29 C30 121.0(3) y
C28 C29 H29 119.5 ?
C30 C29 H29 119.5 ?
C29 C30 C25 122.0(3) y
C29 C30 H30 119 ?
C25 C30 H30 119 ?
C36 C31 C32 114.5(3) y
C36 C31 B 125.0(2) y
C32 C31 B 120.4(2) y
C33 C32 C31 123.1(3) y
C33 C32 H32 118.4 ?
C31 C32 H32 118.4 ?
C34 C33 C32 120.5(3) y
C34 C33 H33 119.7 ?
C32 C33 H33 119.7 ?
C33 C34 C35 118.3(3) y
C33 C34 H34 120.8 ?
C35 C34 H34 120.8 ?
C36 C35 C34 120.2(3) y
C36 C35 H35 119.9 ?
C34 C35 H35 119.9 ?
C35 C36 C31 123.3(3) y
C35 C36 H36 118.3 ?
C31 C36 H36 118.3 ?
C38 C37 C42 114.3(2) y
C38 C37 B 124.2(2) y
C42 C37 B 121.6(2) y
C39 C38 C37 123.5(3) y
C39 C38 H38 118.2 ?
C37 C38 H38 118.2 ?
C40 C39 C38 120.2(3) y
C40 C39 H39 119.9 ?
C38 C39 H39 119.9 ?
C39 C40 C41 118.4(3) y
C39 C40 H40 120.8 ?
C41 C40 H40 120.8 ?
C40 C41 C42 120.4(3) y
C40 C41 H41 119.8 ?
C42 C41 H41 119.8 ?
C41 C42 C37 123.2(3) y
C41 C42 H42 118.4 ?
C37 C42 H42 118.4 ?

loop_
_geom_bond_atom_site_label_1
_geom_bond_atom_site_label_2
_geom_bond_distance
_geom_bond_publ_flag
Ni N1 1.900(2) y
Ni C3 1.978(3) y
Ni P2 2.2162(8) y
Ni P1 2.2208(8) y
P1 C1 1.834(3) y
P1 C6 1.883(3) y
P1 C7 1.885(3) y
P2 C5 1.841(3) y
P2 C8 1.880(3) y
P2 C9 1.885(3) y
N1 C10 1.139(4) y
N2 C13 1.390(5) y
N2 C12 1.466(4) y
N2 H2 0.85(5) ?
B C25 1.639(4) y
B C19 1.646(4) y
B C31 1.659(4) y
B C37 1.660(4) y
C1 C2 1.465(5) y
C1 H1a 0.99 ?
C1 H1b 0.99 ?
C2 C3 1.502(5) y
C2 H2a 0.99 ?
C2 H2b 0.99 ?
C3 C4 1.474(5) y
C3 H3 1 ?
C4 C5 1.513(5) y
C4 H4a 0.99 ?
C4 H4b 0.99 ?
C5 H5a 0.99 ?
C5 H5b 0.99 ?
C6 C62 1.497(5) y
C6 C63 1.521(4) y
C6 C61 1.541(5) y
C61 H61a 0.98 ?
C61 H61b 0.98 ?
C61 H61c 0.98 ?
C62 H62a 0.98 ?
C62 H62b 0.98 ?
C62 H62c 0.98 ?
C63 H63a 0.98 ?
C63 H63b 0.98 ?
C63 H63c 0.98 ?
C7 C71 1.518(4) y
C7 C73 1.528(5) y
C7 C72 1.532(5) y
C71 H71a 0.98 ?
C71 H71b 0.98 ?
C71 H71c 0.98 ?
C72 H72a 0.98 ?
C72 H72b 0.98 ?
C72 H72c 0.98 ?
C73 H73a 0.98 ?
C73 H73b 0.98 ?
C73 H73c 0.98 ?
C8 C82 1.532(4) y
C8 C83 1.532(5) y
C8 C81 1.539(5) y
C81 H81a 0.98 ?
C81 H81b 0.98 ?
C81 H81c 0.98 ?
C82 H82a 0.98 ?
C82 H82b 0.98 ?
C82 H82c 0.98 ?
C83 H83a 0.98 ?
C83 H83b 0.98 ?
C83 H83c 0.98 ?
C9 C93 1.530(4) y
C9 C91 1.532(4) y
C9 C92 1.537(4) y
C91 H91a 0.98 ?
C91 H91b 0.98 ?
C91 H91c 0.98 ?
C92 H92a 0.98 ?
C92 H92b 0.98 ?
C92 H92c 0.98 ?
C93 H93a 0.98 ?
C93 H93b 0.98 ?
C93 H93c 0.98 ?
C10 C11 1.461(4) y
C11 C12 1.536(4) y
C11 H11a 0.99 ?
C11 H11b 0.99 ?
C12 H12a 0.99 ?
C12 H12b 0.99 ?
C13 C14 1.401(5) y
C13 C18 1.421(5) y
C14 C15 1.376(5) y
C14 H14 0.95 ?
C15 C16 1.374(6) y
C15 H15 0.95 ?
C16 C17 1.359(7) y
C16 H16 0.95 ?
C17 C18 1.361(6) y
C17 H17 0.95 ?
C18 H18 0.95 ?
C19 C24 1.403(4) y
C19 C20 1.404(4) y
C20 C21 1.391(4) y
C20 H20 0.95 ?
C21 C22 1.374(5) y
C21 H21 0.95 ?
C22 C23 1.377(5) y
C22 H22 0.95 ?
C23 C24 1.398(4) y
C23 H23 0.95 ?
C24 H24 0.95 ?
C25 C30 1.398(4) y
C25 C26 1.402(4) y
C26 C27 1.384(4) y
C26 H26 0.95 ?
C27 C28 1.387(5) y
C27 H27 0.95 ?
C28 C29 1.378(5) y
C28 H28 0.95 ?
C29 C30 1.394(4) y
C29 H29 0.95 ?
C30 H30 0.95 ?
C31 C36 1.398(4) y
C31 C32 1.402(4) y
C32 C33 1.391(4) y
C32 H32 0.95 ?
C33 C34 1.376(4) y
C33 H33 0.95 ?
C34 C35 1.393(4) y
C34 H34 0.95 ?
C35 C36 1.387(4) y
C35 H35 0.95 ?
C36 H36 0.95 ?
C37 C38 1.400(4) y
C37 C42 1.402(4) y
C38 C39 1.387(4) y
C38 H38 0.95 ?
C39 C40 1.384(4) y
C39 H39 0.95 ?
C40 C41 1.386(4) y
C40 H40 0.95 ?
C41 C42 1.388(4) y
C41 H41 0.95 ?
C42 H42 0.95 ?

loop_
_geom_torsion_atom_site_label_1
_geom_torsion_atom_site_label_2
_geom_torsion_atom_site_label_3
_geom_torsion_atom_site_label_4
_geom_torsion
_geom_torsion_publ_flag
N1 NI P1 C1 178.27(13) y
C3 NI P1 C1 2.87(15) y
P2 NI P1 C1 1.4(2) y
N1 NI P1 C6 -66.31(13) y
C3 NI P1 C6 118.30(14) y
P2 NI P1 C6 116.8(2) y
N1 NI P1 C7 65.87(13) y
C3 NI P1 C7 -109.53(14) y
P2 NI P1 C7 -111.0(2) y
N1 NI P2 C5 -172.36(13) y
C3 NI P2 C5 3.04(15) y
P1 NI P2 C5 4.5(2) y
N1 NI P2 C8 72.29(14) y
C3 NI P2 C8 -112.31(15) y
P1 NI P2 C8 -110.8(2) y
N1 NI P2 C9 -59.11(13) y
C3 NI P2 C9 116.28(14) y
P1 NI P2 C9 117.7(2) y
C3 NI N1 C10 22(5) y
P2 NI N1 C10 115(4) y
P1 NI N1 C10 -64(4) y
C6 P1 C1 C2 -105.8(3) y
C7 P1 C1 C2 135.3(3) y
NI P1 C1 C2 15.9(3) y
P1 C1 C2 C3 -34.7(4) y
C1 C2 C3 C4 -177.9(3) y
C1 C2 C3 NI 40.6(4) y
N1 NI C3 C4 111.40(14) y
P2 NI C3 C4 17.5(3) y
P1 NI C3 C4 -162.3(3) y
N1 NI C3 C2 -108.40(14) y
P2 NI C3 C2 157.7(3) y
P1 NI C3 C2 -22.1(3) y
C2 C3 C4 C5 -178.6(3) y
NI C3 C4 C5 -37.9(5) y
C3 C4 C5 P2 36.7(4) y
C8 P2 C5 C4 99.0(3) y
C9 P2 C5 C4 -141.1(3) y
NI P2 C5 C4 -21.3(3) y
C1 P1 C6 C62 50.9(3) y
C7 P1 C6 C62 163.7(3) y
NI P1 C6 C62 -63.5(3) y
C1 P1 C6 C63 170.1(3) y
C7 P1 C6 C63 -77.1(3) y
NI P1 C6 C63 55.6(3) y
C1 P1 C6 C61 -68.5(3) y
C7 P1 C6 C61 44.4(3) y
NI P1 C6 C61 177.1(3) y
C1 P1 C7 C71 45.5(3) y
C6 P1 C7 C71 -68.6(3) y
NI P1 C7 C71 158.1(2) y
C1 P1 C7 C73 169.3(2) y
C6 P1 C7 C73 55.2(3) y
NI P1 C7 C73 -78.1(2) y
C1 P1 C7 C72 -76.1(3) y
C6 P1 C7 C72 169.8(2) y
NI P1 C7 C72 36.5(3) y
C5 P2 C8 C82 67.6(3) y
C9 P2 C8 C82 -46.7(3) y
NI P2 C8 C82 -178.5(2) y
C5 P2 C8 C83 -168.5(2) y
C9 P2 C8 C83 77.2(3) y
NI P2 C8 C83 -54.6(2) y
C5 P2 C8 C81 -51.8(3) y
C9 P2 C8 C81 -166.1(2) y
NI P2 C8 C81 62.1(3) y
C5 P2 C9 C93 -38.8(3) y
C8 P2 C9 C93 76.6(2) y
NI P2 C9 C93 -151.70(19) y
C5 P2 C9 C91 80.0(2) y
C8 P2 C9 C91 -164.6(2) y
NI P2 C9 C91 -32.9(2) y
C5 P2 C9 C92 -161.8(2) y
C8 P2 C9 C92 -46.4(2) y
NI P2 C9 C92 85.3(2) y
NI N1 C10 C11 -20(14) y
N1 C10 C11 C12 18(11) y
C13 N2 C12 C11 -79.3(4) y
C10 C11 C12 N2 -45.9(4) y
C12 N2 C13 C14 4.4(5) y
C12 N2 C13 C18 -176.4(3) y
N2 C13 C14 C15 178.3(3) y
C18 C13 C14 C15 -0.8(5) y
C13 C14 C15 C16 1.1(6) y
C14 C15 C16 C17 -0.4(7) y
C15 C16 C17 C18 -0.5(7) y
C16 C17 C18 C13 0.7(6) y
N2 C13 C18 C17 -179.2(3) y
C14 C13 C18 C17 0.0(5) y
C25 B C19 C24 -4.2(4) y
C31 B C19 C24 115.5(3) y
C37 B C19 C24 -125.4(3) y
C25 B C19 C20 171.8(2) y
C31 B C19 C20 -68.5(3) y
C37 B C19 C20 50.6(3) y
C24 C19 C20 C21 1.0(4) y
B C19 C20 C21 -175.4(3) y
C19 C20 C21 C22 -0.7(5) y
C20 C21 C22 C23 -0.5(5) y
C21 C22 C23 C24 1.3(5) y
C22 C23 C24 C19 -1.0(5) y
C20 C19 C24 C23 -0.2(4) y
B C19 C24 C23 176.1(3) y
C19 B C25 C30 -111.0(3) y
C31 B C25 C30 126.0(3) y
C37 B C25 C30 9.7(4) y
C19 B C25 C26 67.7(3) y
C31 B C25 C26 -55.3(3) y
C37 B C25 C26 -171.7(2) y
C30 C25 C26 C27 -0.5(4) y
B C25 C26 C27 -179.3(3) y
C25 C26 C27 C28 0.2(5) y
C26 C27 C28 C29 -0.2(5) y
C27 C28 C29 C30 0.5(5) y
C28 C29 C30 C25 -0.9(5) y
C26 C25 C30 C29 0.8(4) y
B C25 C30 C29 179.5(3) y
C25 B C31 C36 149.4(3) y
C19 B C31 C36 28.3(4) y
C37 B C31 C36 -92.1(3) y
C25 B C31 C32 -35.3(3) y
C19 B C31 C32 -156.4(2) y
C37 B C31 C32 83.2(3) y
C36 C31 C32 C33 1.1(4) y
B C31 C32 C33 -174.7(3) y
C31 C32 C33 C34 0.1(5) y
C32 C33 C34 C35 -1.3(5) y
C33 C34 C35 C36 1.2(4) y
C34 C35 C36 C31 0.1(4) y
C32 C31 C36 C35 -1.3(4) y
B C31 C36 C35 174.3(3) y
C25 B C37 C38 -107.7(3) y
C19 B C37 C38 13.1(4) y
C31 B C37 C38 135.7(3) y
C25 B C37 C42 71.4(3) y
C19 B C37 C42 -167.7(2) y
C31 B C37 C42 -45.1(3) y
C42 C37 C38 C39 0.2(4) y
B C37 C38 C39 179.5(2) y
C37 C38 C39 C40 -0.6(4) y
C38 C39 C40 C41 0.7(4) y
C39 C40 C41 C42 -0.4(5) y
C40 C41 C42 C37 0.0(5) y
C38 C37 C42 C41 0.1(4) y
B C37 C42 C41 -179.2(3) y
